data_7018504
loop_
_publ_author_name
'Matsumoto, Jun'
'Suzuki, Tatsuya'
'Kajita, Yuji'
'Masuda, Hideki'

_publ_section_title
;
 Synthesis and characterization of cobalt(ii) complexes with tripodal
 polypyridine ligand bearing pivalamide groups. Selective formation of
 six- and seven-coordinate cobalt(ii) complexes.
;
_journal_issue 14
_journal_name_full 'Dalton transactions (Cambridge, England : 2003)'
_journal_page_first 4107
_journal_page_last 4117
_journal_paper_doi 10.1039/c2dt12056a
_journal_volume 41
_journal_year 2012
_chemical_formula_moiety 'C29 H40 Co N6 O3, 2(Sb F6)'
_chemical_formula_sum 'C29 H40 Co F12 N6 O3 Sb2'
_chemical_formula_weight 1051.09
_space_group_IT_number 15
_symmetry_cell_setting monoclinic
_symmetry_Int_Tables_number 15
_symmetry_space_group_name_Hall '-C 2yc'
_symmetry_space_group_name_H-M 'C 1 2/c 1'
_atom_sites_solution_hydrogens geom
_atom_sites_solution_primary direct
_atom_sites_solution_secondary difmap
_audit_creation_date 2011-10-28
_audit_creation_method 'by CrystalStructure 4.0'
_cell_angle_alpha 90.0000
_cell_angle_beta 121.1594(12)
_cell_angle_gamma 90.0000
_cell_formula_units_Z 8
_cell_length_a 28.793(4)
_cell_length_b 13.5107(17)
_cell_length_c 23.222(4)
_cell_measurement_reflns_used 9371
_cell_measurement_temperature 173
_cell_measurement_theta_max 27.48
_cell_measurement_theta_min 3.13
_cell_volume 7730(2)
_computing_cell_refinement CrystalClear
_computing_data_collection 'CrystalClear (Rigaku/MSC Inc., 2006)'
_computing_data_reduction CrystalClear
_computing_molecular_graphics 'CrystalStructure 4.0'
_computing_publication_material 'CrystalStructure 4.0 (Rigaku, 2010)'
_computing_structure_refinement 'SHELXL97 (Sheldrick, 2008)'
_computing_structure_solution 'SIR2004 (Burla, et al., 2005)'
_diffrn_ambient_temperature 173
_diffrn_detector_area_resol_mean 7.314
_diffrn_measured_fraction_theta_full 0.992
_diffrn_measured_fraction_theta_max 0.992
_diffrn_measurement_device_type 'Rigaku Mercury70'
_diffrn_measurement_method \w
_diffrn_radiation_type 'Mo K\a'
_diffrn_radiation_wavelength 0.71070
_diffrn_reflns_av_R_equivalents 0.0338
_diffrn_reflns_limit_h_max 37
_diffrn_reflns_limit_h_min -37
_diffrn_reflns_limit_k_max 17
_diffrn_reflns_limit_k_min -14
_diffrn_reflns_limit_l_max 30
_diffrn_reflns_limit_l_min -25
_diffrn_reflns_number 30145
_diffrn_reflns_theta_full 27.51
_diffrn_reflns_theta_max 27.51
_diffrn_standards_number 0
_exptl_absorpt_coefficient_mu 1.907
_exptl_absorpt_correction_type none
_exptl_crystal_colour red
_exptl_crystal_density_diffrn 1.806
_exptl_crystal_density_method 'not measured'
_exptl_crystal_description block
_exptl_crystal_F_000 4136.00
_exptl_crystal_size_max 0.200
_exptl_crystal_size_mid 0.200
_exptl_crystal_size_min 0.200
_refine_diff_density_max 0.750
_refine_diff_density_min -0.970
_refine_ls_extinction_method none
_refine_ls_goodness_of_fit_ref 1.056
_refine_ls_hydrogen_treatment constr
_refine_ls_number_parameters 485
_refine_ls_number_reflns 8822
_refine_ls_number_restraints 0
_refine_ls_R_factor_gt 0.0370
_refine_ls_shift/su_max 0.002
_refine_ls_structure_factor_coef Fsqd
_refine_ls_weighting_details 'w = 1/[\s^2^(Fo^2^)+(0.0362P)^2^+22.4167P] where P=(Fo^2^+2Fc^2^)/3'
_refine_ls_weighting_scheme calc
_refine_ls_wR_factor_ref 0.0898
_reflns_number_gt 7446
_reflns_number_total 8822
_reflns_threshold_expression F^2^>2.0\s(F^2^)
_cod_data_source_file c2dt12056a.txt
_cod_data_source_block '[Co(BPPA)(MeOH)](SbF6)2'
_cod_original_cell_volume 7730.5(18)
_cod_database_code 7018504

loop_
_symmetry_equiv_pos_site_id
_symmetry_equiv_pos_as_xyz
1 +X,+Y,+Z
2 -X,+Y,1/2-Z
3 -X,-Y,-Z
4 +X,-Y,1/2+Z
5 1/2+X,1/2+Y,+Z
6 1/2-X,1/2+Y,1/2-Z
7 1/2-X,1/2-Y,-Z
8 1/2+X,1/2-Y,1/2+Z

loop_
_atom_site_label
_atom_site_type_symbol
_atom_site_fract_x
_atom_site_fract_y
_atom_site_fract_z
_atom_site_U_iso_or_equiv
_atom_site_adp_type
_atom_site_occupancy
_atom_site_symmetry_multiplicity
_atom_site_calc_flag
_atom_site_refinement_flags
Sb1 Sb 0.377555(10) 0.28619(2) 0.900755(12) 0.04065(8) Uani 1.0 8 d .
Sb2 Sb 0.398535(11) 0.177556(17) 0.608480(12) 0.03801(8) Uani 1.0 8 d .
Co1 Co 0.366430(16) 0.69128(3) 0.791498(19) 0.02149(9) Uani 1.0 8 d .
F1 F 0.35173(11) 0.3846(3) 0.83455(12) 0.0708(8) Uani 1.0 8 d .
F2 F 0.40284(12) 0.1913(2) 0.96838(13) 0.0687(8) Uani 1.0 8 d .
F3 F 0.30749(9) 0.27323(19) 0.88624(13) 0.0560(7) Uani 1.0 8 d .
F4 F 0.44736(11) 0.2966(3) 0.91604(14) 0.0921(12) Uani 1.0 8 d .
F5 F 0.39243(11) 0.38386(18) 0.96492(12) 0.0607(7) Uani 1.0 8 d .
F6 F 0.36086(12) 0.1891(3) 0.83645(14) 0.0887(11) Uani 1.0 8 d .
F7 F 0.32472(13) 0.1608(4) 0.55437(16) 0.1073(14) Uani 1.0 8 d .
F8 F 0.47252(12) 0.1931(3) 0.66314(17) 0.0936(11) Uani 1.0 8 d .
F9 F 0.38868(13) 0.26781(19) 0.66166(13) 0.0694(8) Uani 1.0 8 d .
F10 F 0.40881(18) 0.0885(3) 0.55504(17) 0.1022(13) Uani 1.0 8 d .
F11 F 0.39534(11) 0.28159(18) 0.55403(12) 0.0570(7) Uani 1.0 8 d .
F12 F 0.39948(17) 0.07540(19) 0.66337(15) 0.0938(12) Uani 1.0 8 d .
O1 O 0.31194(9) 0.60060(16) 0.70859(10) 0.0302(5) Uani 1.0 8 d .
O2 O 0.39874(10) 0.71724(15) 0.72764(11) 0.0314(5) Uani 1.0 8 d .
O3 O 0.30132(9) 0.79759(16) 0.72270(12) 0.0356(6) Uani 1.0 8 d .
N1 N 0.41626(11) 0.68568(18) 0.90232(12) 0.0259(6) Uani 1.0 8 d .
N2 N 0.31047(11) 0.65167(19) 0.82574(13) 0.0276(6) Uani 1.0 8 d .
N3 N 0.41967(10) 0.56431(18) 0.81469(12) 0.0244(5) Uani 1.0 8 d .
N4 N 0.40946(10) 0.83897(18) 0.82805(12) 0.0252(6) Uani 1.0 8 d .
N5 N 0.36555(11) 0.47340(19) 0.71347(13) 0.0312(6) Uani 1.0 8 d .
N6 N 0.40535(11) 0.88420(19) 0.72704(13) 0.0305(6) Uani 1.0 8 d .
C1 C 0.39362(13) 0.6106(3) 0.92702(15) 0.0297(7) Uani 1.0 8 d .
C2 C 0.33276(13) 0.6193(3) 0.88900(16) 0.0294(7) Uani 1.0 8 d .
C3 C 0.25576(13) 0.6563(3) 0.78831(17) 0.0337(7) Uani 1.0 8 d .
C4 C 0.22291(15) 0.6320(3) 0.8130(2) 0.0410(8) Uani 1.0 8 d .
C5 C 0.24705(16) 0.6010(3) 0.8790(2) 0.0469(10) Uani 1.0 8 d .
C6 C 0.30239(16) 0.5943(3) 0.91689(19) 0.0428(9) Uani 1.0 8 d .
C7 C 0.47090(13) 0.6569(3) 0.91802(16) 0.0310(7) Uani 1.0 8 d .
C8 C 0.46710(13) 0.5725(3) 0.87413(16) 0.0294(7) Uani 1.0 8 d .
C9 C 0.41458(13) 0.4893(3) 0.77425(15) 0.0275(7) Uani 1.0 8 d .
C10 C 0.45636(15) 0.4225(3) 0.79012(19) 0.0415(9) Uani 1.0 8 d .
C11 C 0.50417(16) 0.4332(3) 0.8497(2) 0.0490(10) Uani 1.0 8 d .
C12 C 0.50983(15) 0.5091(3) 0.89282(19) 0.0425(9) Uani 1.0 8 d .
C13 C 0.41628(14) 0.7833(3) 0.93058(16) 0.0318(7) Uani 1.0 8 d .
C14 C 0.42303(13) 0.8634(3) 0.89118(15) 0.0286(7) Uani 1.0 8 d .
C15 C 0.41651(12) 0.9080(3) 0.79206(15) 0.0272(7) Uani 1.0 8 d .
C16 C 0.43530(14) 1.0030(3) 0.81581(18) 0.0353(8) Uani 1.0 8 d .
C17 C 0.44716(15) 1.0268(3) 0.87944(18) 0.0408(9) Uani 1.0 8 d .
C18 C 0.44133(14) 0.9562(3) 0.91820(17) 0.0365(8) Uani 1.0 8 d .
C19 C 0.31798(13) 0.5233(3) 0.68489(15) 0.0280(7) Uani 1.0 8 d .
C20 C 0.27095(15) 0.4791(3) 0.62012(17) 0.0380(8) Uani 1.0 8 d .
C21 C 0.2192(2) 0.5315(4) 0.6022(3) 0.0825(19) Uani 1.0 8 d .
C22 C 0.2645(3) 0.3696(4) 0.6298(3) 0.0867(19) Uani 1.0 8 d .
C23 C 0.2827(3) 0.4899(7) 0.5645(3) 0.120(4) Uani 1.0 8 d .
C24 C 0.40078(12) 0.7929(3) 0.70049(15) 0.0259(6) Uani 1.0 8 d .
C25 C 0.39774(15) 0.7900(3) 0.63284(18) 0.0361(8) Uani 1.0 8 d .
C26 C 0.34537(19) 0.8396(5) 0.5798(2) 0.0671(14) Uani 1.0 8 d .
C27 C 0.3999(3) 0.6826(4) 0.6152(3) 0.0726(17) Uani 1.0 8 d .
C28 C 0.44670(19) 0.8448(4) 0.6382(3) 0.0583(12) Uani 1.0 8 d .
C29 C 0.2853(2) 0.8894(4) 0.7348(4) 0.092(3) Uani 1.0 8 d .
H1A H 0.4083 0.6204 0.9757 0.0357 Uiso 1.0 8 calc R
H1B H 0.4042 0.5436 0.9206 0.0357 Uiso 1.0 8 calc R
H2 H 0.2750 0.7792 0.6810 0.0329 Uiso 1.0 8 d .
H3 H 0.2392 0.6772 0.7428 0.0405 Uiso 1.0 8 calc R
H4 H 0.1845 0.6366 0.7854 0.0491 Uiso 1.0 8 calc R
H5 H 0.3658 0.4224 0.6900 0.0375 Uiso 1.0 8 calc R
H5A H 0.2256 0.5845 0.8978 0.0563 Uiso 1.0 8 calc R
H6 H 0.4008 0.9345 0.7006 0.0365 Uiso 1.0 8 calc R
H6A H 0.3197 0.5725 0.9623 0.0513 Uiso 1.0 8 calc R
H7A H 0.4931 0.6372 0.9659 0.0372 Uiso 1.0 8 calc R
H7B H 0.4888 0.7140 0.9106 0.0372 Uiso 1.0 8 calc R
H10 H 0.4516 0.3705 0.7600 0.0498 Uiso 1.0 8 calc R
H11 H 0.5334 0.3890 0.8614 0.0589 Uiso 1.0 8 calc R
H12 H 0.5427 0.5171 0.9347 0.0510 Uiso 1.0 8 calc R
H13A H 0.4463 0.7865 0.9781 0.0381 Uiso 1.0 8 calc R
H13B H 0.3817 0.7928 0.9294 0.0381 Uiso 1.0 8 calc R
H16 H 0.4398 1.0501 0.7887 0.0424 Uiso 1.0 8 calc R
H17 H 0.4593 1.0916 0.8967 0.0489 Uiso 1.0 8 calc R
H18 H 0.4497 0.9712 0.9626 0.0438 Uiso 1.0 8 calc R
H21A H 0.1888 0.5009 0.5620 0.0990 Uiso 1.0 8 calc R
H21B H 0.2220 0.6014 0.5931 0.0990 Uiso 1.0 8 calc R
H21C H 0.2129 0.5263 0.6397 0.0990 Uiso 1.0 8 calc R
H22A H 0.2319 0.3440 0.5897 0.1041 Uiso 1.0 8 calc R
H22B H 0.2610 0.3609 0.6692 0.1041 Uiso 1.0 8 calc R
H22C H 0.2964 0.3333 0.6365 0.1041 Uiso 1.0 8 calc R
H23A H 0.2839 0.5603 0.5551 0.1444 Uiso 1.0 8 calc R
H23B H 0.2541 0.4572 0.5238 0.1444 Uiso 1.0 8 calc R
H23C H 0.3178 0.4593 0.5781 0.1444 Uiso 1.0 8 calc R
H26A H 0.3143 0.8047 0.5767 0.0805 Uiso 1.0 8 calc R
H26B H 0.3429 0.8372 0.5362 0.0805 Uiso 1.0 8 calc R
H26C H 0.3452 0.9087 0.5925 0.0805 Uiso 1.0 8 calc R
H27A H 0.3982 0.6793 0.5720 0.0871 Uiso 1.0 8 calc R
H27B H 0.3690 0.6467 0.6119 0.0871 Uiso 1.0 8 calc R
H27C H 0.4338 0.6526 0.6504 0.0871 Uiso 1.0 8 calc R
H28A H 0.4804 0.8126 0.6722 0.0700 Uiso 1.0 8 calc R
H28B H 0.4466 0.9138 0.6512 0.0700 Uiso 1.0 8 calc R
H28C H 0.4443 0.8430 0.5946 0.0700 Uiso 1.0 8 calc R
H29A H 0.3101 0.9087 0.7817 0.1106 Uiso 1.0 8 calc R
H29B H 0.2483 0.8844 0.7261 0.1106 Uiso 1.0 8 calc R
H29C H 0.2865 0.9393 0.7049 0.1106 Uiso 1.0 8 calc R

loop_
_atom_site_aniso_label
_atom_site_aniso_U_11
_atom_site_aniso_U_22
_atom_site_aniso_U_33
_atom_site_aniso_U_12
_atom_site_aniso_U_13
_atom_site_aniso_U_23
Sb1 0.03380(13) 0.05389(16) 0.02935(13) -0.01039(11) 0.01286(10) -0.00599(11)
Sb2 0.05822(16) 0.02775(12) 0.03329(13) -0.01374(10) 0.02737(12) -0.00407(9)
Co1 0.0271(2) 0.01846(18) 0.01858(19) 0.00094(15) 0.01159(16) -0.00052(15)
F1 0.0708(18) 0.093(3) 0.0425(14) -0.0181(16) 0.0254(13) 0.0169(14)
F2 0.0737(19) 0.0573(16) 0.0576(17) 0.0116(14) 0.0215(15) 0.0144(13)
F3 0.0400(12) 0.0611(16) 0.0638(16) -0.0099(11) 0.0245(12) 0.0074(13)
F4 0.0398(14) 0.186(4) 0.0489(16) -0.0212(18) 0.0216(13) -0.0050(19)
F5 0.0828(19) 0.0471(14) 0.0444(14) -0.0168(13) 0.0273(13) -0.0098(11)
F6 0.0629(18) 0.116(3) 0.0572(17) 0.0132(17) 0.0102(14) -0.0453(18)
F7 0.074(2) 0.171(4) 0.070(2) -0.077(3) 0.0317(17) -0.026(3)
F8 0.0541(18) 0.109(3) 0.085(3) 0.0125(17) 0.0132(16) 0.032(2)
F9 0.108(3) 0.0554(16) 0.0537(16) 0.0069(15) 0.0483(17) -0.0111(13)
F10 0.206(5) 0.0546(18) 0.101(3) 0.003(3) 0.118(3) -0.0105(17)
F11 0.0739(17) 0.0489(14) 0.0431(13) -0.0101(12) 0.0266(13) 0.0134(11)
F12 0.198(4) 0.0377(14) 0.077(2) -0.0245(19) 0.093(3) 0.0027(14)
O1 0.0335(12) 0.0247(11) 0.0264(11) 0.0004(9) 0.0112(10) -0.0053(9)
O2 0.0486(14) 0.0222(11) 0.0327(13) 0.0009(10) 0.0277(11) 0.0004(9)
O3 0.0347(13) 0.0259(12) 0.0378(13) 0.0057(10) 0.0128(11) 0.0052(10)
N1 0.0323(14) 0.0237(13) 0.0199(13) -0.0015(10) 0.0122(11) -0.0008(10)
N2 0.0321(14) 0.0262(13) 0.0267(14) 0.0005(11) 0.0167(12) 0.0001(11)
N3 0.0288(13) 0.0207(12) 0.0233(13) 0.0032(10) 0.0131(11) 0.0030(10)
N4 0.0290(13) 0.0210(12) 0.0249(13) -0.0019(10) 0.0135(11) -0.0041(10)
N5 0.0428(16) 0.0227(13) 0.0276(14) 0.0042(12) 0.0178(13) -0.0032(11)
N6 0.0423(15) 0.0249(13) 0.0295(14) -0.0028(12) 0.0223(13) 0.0038(11)
C1 0.0403(17) 0.0279(16) 0.0224(15) -0.0010(13) 0.0173(14) 0.0024(13)
C2 0.0403(17) 0.0254(15) 0.0270(16) -0.0029(13) 0.0205(14) -0.0027(13)
C3 0.0340(17) 0.0347(18) 0.0319(18) -0.0012(14) 0.0166(15) 0.0012(14)
C4 0.0379(19) 0.042(2) 0.050(3) -0.0015(16) 0.0276(17) -0.0024(17)
C5 0.052(3) 0.054(3) 0.051(3) -0.0079(19) 0.038(2) -0.0026(19)
C6 0.055(3) 0.047(3) 0.0345(19) -0.0066(18) 0.0292(18) 0.0010(17)
C7 0.0295(16) 0.0312(17) 0.0252(16) -0.0002(13) 0.0092(13) 0.0001(13)
C8 0.0313(16) 0.0263(15) 0.0278(16) 0.0036(13) 0.0134(14) 0.0066(13)
C9 0.0360(17) 0.0217(14) 0.0280(16) 0.0042(13) 0.0188(14) 0.0026(12)
C10 0.049(2) 0.0287(17) 0.047(2) 0.0126(16) 0.0246(18) -0.0009(16)
C11 0.042(2) 0.041(2) 0.057(3) 0.0215(17) 0.0211(19) 0.0095(19)
C12 0.0368(19) 0.0370(19) 0.041(2) 0.0118(15) 0.0110(16) 0.0088(16)
C13 0.0428(18) 0.0307(17) 0.0210(15) -0.0036(14) 0.0160(14) -0.0071(13)
C14 0.0314(16) 0.0256(15) 0.0264(16) -0.0032(13) 0.0132(13) -0.0046(13)
C15 0.0289(15) 0.0239(15) 0.0271(16) -0.0001(12) 0.0134(13) 0.0014(12)
C16 0.0390(18) 0.0245(16) 0.042(2) -0.0061(14) 0.0204(16) -0.0012(14)
C17 0.047(2) 0.0255(17) 0.044(2) -0.0084(15) 0.0195(17) -0.0120(15)
C18 0.0433(19) 0.0315(17) 0.0319(18) -0.0059(15) 0.0174(16) -0.0119(14)
C19 0.0397(17) 0.0202(14) 0.0264(16) -0.0007(13) 0.0187(14) -0.0001(12)
C20 0.043(2) 0.0293(17) 0.0332(18) -0.0057(15) 0.0141(16) -0.0085(14)
C21 0.062(3) 0.060(3) 0.070(4) 0.011(3) -0.005(3) -0.027(3)
C22 0.071(4) 0.040(3) 0.103(5) -0.013(3) 0.012(3) -0.009(3)
C23 0.102(5) 0.218(9) 0.035(3) -0.084(6) 0.032(3) -0.050(4)
C24 0.0277(15) 0.0267(15) 0.0263(16) -0.0017(12) 0.0160(13) 0.0001(13)
C25 0.050(2) 0.0353(18) 0.0321(18) 0.0001(15) 0.0275(17) 0.0007(15)
C26 0.057(3) 0.107(5) 0.030(2) 0.009(3) 0.018(2) 0.008(3)
C27 0.148(6) 0.043(3) 0.060(3) -0.007(3) 0.077(4) -0.010(2)
C28 0.069(3) 0.072(3) 0.059(3) -0.017(3) 0.051(3) -0.009(3)
C29 0.054(3) 0.036(3) 0.153(6) 0.014(2) 0.029(4) -0.023(3)

loop_
_atom_type_symbol
_atom_type_description
_atom_type_scat_dispersion_real
_atom_type_scat_dispersion_imag
_atom_type_scat_source
C C 0.0033 0.0016
;
International Tables for Crystallography
(1992, Vol. C, Tables 4.2.6.8 and 6.1.1.4)
;
H H 0.0000 0.0000
;
International Tables for Crystallography
(1992, Vol. C, Table 6.1.1.4)
;
Co Co 0.3494 0.9721
;
International Tables for Crystallography
(1992, Vol. C, Tables 4.2.6.8 and 6.1.1.4)
;
F F 0.0171 0.0103
;
International Tables for Crystallography
(1992, Vol. C, Tables 4.2.6.8 and 6.1.1.4)
;
N N 0.0061 0.0033
;
International Tables for Crystallography
(1992, Vol. C, Tables 4.2.6.8 and 6.1.1.4)
;
O O 0.0106 0.0060
;
International Tables for Crystallography
(1992, Vol. C, Tables 4.2.6.8 and 6.1.1.4)
;
Sb Sb -0.5866 1.5461
;
International Tables for Crystallography
(1992, Vol. C, Tables 4.2.6.8 and 6.1.1.4)
;

loop_
_geom_angle_atom_site_label_1
_geom_angle_atom_site_label_2
_geom_angle_atom_site_label_3
_geom_angle
_geom_angle_publ_flag
F1 Sb1 F2 178.08(15) yes
F1 Sb1 F3 89.16(13) yes
F1 Sb1 F4 91.95(16) yes
F1 Sb1 F5 89.04(12) yes
F1 Sb1 F6 90.78(14) yes
F2 Sb1 F3 90.12(14) yes
F2 Sb1 F4 88.77(16) yes
F2 Sb1 F5 89.17(12) yes
F2 Sb1 F6 90.99(14) yes
F3 Sb1 F4 178.84(15) yes
F3 Sb1 F5 89.46(14) yes
F3 Sb1 F6 89.01(15) yes
F4 Sb1 F5 90.88(16) yes
F4 Sb1 F6 90.65(17) yes
F5 Sb1 F6 178.46(15) yes
F7 Sb2 F8 179.39(18) yes
F7 Sb2 F9 90.87(17) yes
F7 Sb2 F10 89.47(19) yes
F7 Sb2 F11 89.75(16) yes
F7 Sb2 F12 88.78(18) yes
F8 Sb2 F9 89.24(16) yes
F8 Sb2 F10 90.42(19) yes
F8 Sb2 F11 90.85(15) yes
F8 Sb2 F12 90.63(17) yes
F9 Sb2 F10 179.30(18) yes
F9 Sb2 F11 89.14(14) yes
F9 Sb2 F12 89.12(16) yes
F10 Sb2 F11 90.25(15) yes
F10 Sb2 F12 91.49(17) yes
F11 Sb2 F12 177.71(19) yes
O1 Co1 O2 81.35(10) yes
O1 Co1 O3 76.78(8) yes
O1 Co1 N1 139.86(10) yes
O1 Co1 N2 81.50(11) yes
O1 Co1 N3 82.26(9) yes
O1 Co1 N4 147.95(9) yes
O2 Co1 O3 84.53(11) yes
O2 Co1 N1 123.94(11) yes
O2 Co1 N2 161.60(8) yes
O2 Co1 N3 78.36(11) yes
O2 Co1 N4 76.53(11) yes
O3 Co1 N1 130.72(11) yes
O3 Co1 N2 85.11(11) yes
O3 Co1 N3 154.68(10) yes
O3 Co1 N4 78.27(8) yes
N1 Co1 N2 74.09(11) yes
N1 Co1 N3 74.60(10) yes
N1 Co1 N4 72.19(10) yes
N2 Co1 N3 105.83(11) yes
N2 Co1 N4 116.04(12) yes
N3 Co1 N4 115.00(10) yes
Co1 O1 C19 133.0(2) yes
Co1 O2 C24 130.4(3) yes
Co1 O3 C29 131.6(3) yes
Co1 N1 C1 109.03(16) yes
Co1 N1 C7 105.4(3) yes
Co1 N1 C13 109.83(17) yes
C1 N1 C7 110.7(3) yes
C1 N1 C13 110.0(4) yes
C7 N1 C13 111.8(3) yes
Co1 N2 C2 116.9(3) yes
Co1 N2 C3 125.8(3) yes
C2 N2 C3 117.4(4) yes
Co1 N3 C8 113.5(2) yes
Co1 N3 C9 128.09(17) yes
C8 N3 C9 117.7(3) yes
Co1 N4 C14 114.6(3) yes
Co1 N4 C15 127.6(2) yes
C14 N4 C15 117.2(3) yes
C9 N5 C19 130.8(3) yes
C15 N6 C24 127.6(3) yes
N1 C1 C2 109.4(3) yes
N2 C2 C1 115.0(4) yes
N2 C2 C6 122.6(3) yes
C1 C2 C6 122.5(3) yes
N2 C3 C4 123.0(4) yes
C3 C4 C5 118.4(4) yes
C4 C5 C6 119.0(5) yes
C2 C6 C5 119.6(4) yes
N1 C7 C8 109.9(3) yes
N3 C8 C7 115.9(3) yes
N3 C8 C12 122.5(4) yes
C7 C8 C12 121.6(3) yes
N3 C9 N5 120.7(3) yes
N3 C9 C10 122.7(3) yes
N5 C9 C10 116.7(3) yes
C9 C10 C11 118.7(4) yes
C10 C11 C12 119.5(4) yes
C8 C12 C11 118.9(3) yes
N1 C13 C14 110.3(4) yes
N4 C14 C13 115.6(3) yes
N4 C14 C18 123.0(4) yes
C13 C14 C18 121.4(4) yes
N4 C15 N6 119.2(3) yes
N4 C15 C16 123.4(4) yes
N6 C15 C16 117.5(4) yes
C15 C16 C17 118.2(4) yes
C16 C17 C18 119.6(4) yes
C14 C18 C17 118.6(4) yes
O1 C19 N5 122.9(3) yes
O1 C19 C20 120.7(3) yes
N5 C19 C20 116.3(3) yes
C19 C20 C21 109.6(4) yes
C19 C20 C22 110.4(3) yes
C19 C20 C23 109.2(4) yes
C21 C20 C22 108.6(5) yes
C21 C20 C23 110.4(4) yes
C22 C20 C23 108.6(6) yes
O2 C24 N6 123.2(4) yes
O2 C24 C25 121.2(3) yes
N6 C24 C25 115.6(3) yes
C24 C25 C26 109.0(4) yes
C24 C25 C27 108.3(4) yes
C24 C25 C28 110.0(3) yes
C26 C25 C27 111.3(4) yes
C26 C25 C28 109.7(4) yes
C27 C25 C28 108.6(5) yes
Co1 O3 H2 121.09(19) no
C29 O3 H2 106.1(3) no
C9 N5 H5 114.613 no
C19 N5 H5 114.602 no
C15 N6 H6 116.190 no
C24 N6 H6 116.205 no
N1 C1 H1A 109.791 no
N1 C1 H1B 109.797 no
C2 C1 H1A 109.784 no
C2 C1 H1B 109.785 no
H1A C1 H1B 108.233 no
N2 C3 H3 118.480 no
C4 C3 H3 118.486 no
C3 C4 H4 120.816 no
C5 C4 H4 120.811 no
C4 C5 H5A 120.494 no
C6 C5 H5A 120.496 no
C2 C6 H6A 120.180 no
C5 C6 H6A 120.196 no
N1 C7 H7A 109.690 no
N1 C7 H7B 109.686 no
C8 C7 H7A 109.678 no
C8 C7 H7B 109.680 no
H7A C7 H7B 108.168 no
C9 C10 H10 120.656 no
C11 C10 H10 120.663 no
C10 C11 H11 120.237 no
C12 C11 H11 120.245 no
C8 C12 H12 120.551 no
C11 C12 H12 120.544 no
N1 C13 H13A 109.602 no
N1 C13 H13B 109.607 no
C14 C13 H13A 109.596 no
C14 C13 H13B 109.605 no
H13A C13 H13B 108.142 no
C15 C16 H16 120.908 no
C17 C16 H16 120.893 no
C16 C17 H17 120.194 no
C18 C17 H17 120.215 no
C14 C18 H18 120.708 no
C17 C18 H18 120.698 no
C20 C21 H21A 109.476 no
C20 C21 H21B 109.479 no
C20 C21 H21C 109.470 no
H21A C21 H21B 109.460 no
H21A C21 H21C 109.475 no
H21B C21 H21C 109.468 no
C20 C22 H22A 109.469 no
C20 C22 H22B 109.472 no
C20 C22 H22C 109.489 no
H22A C22 H22B 109.459 no
H22A C22 H22C 109.461 no
H22B C22 H22C 109.478 no
C20 C23 H23A 109.471 no
C20 C23 H23B 109.473 no
C20 C23 H23C 109.479 no
H23A C23 H23B 109.470 no
H23A C23 H23C 109.471 no
H23B C23 H23C 109.463 no
C25 C26 H26A 109.463 no
C25 C26 H26B 109.470 no
C25 C26 H26C 109.468 no
H26A C26 H26B 109.489 no
H26A C26 H26C 109.465 no
H26B C26 H26C 109.472 no
C25 C27 H27A 109.475 no
C25 C27 H27B 109.461 no
C25 C27 H27C 109.476 no
H27A C27 H27B 109.473 no
H27A C27 H27C 109.473 no
H27B C27 H27C 109.470 no
C25 C28 H28A 109.482 no
C25 C28 H28B 109.475 no
C25 C28 H28C 109.463 no
H28A C28 H28B 109.471 no
H28A C28 H28C 109.463 no
H28B C28 H28C 109.472 no
O3 C29 H29A 109.466 no
O3 C29 H29B 109.471 no
O3 C29 H29C 109.467 no
H29A C29 H29B 109.478 no
H29A C29 H29C 109.469 no
H29B C29 H29C 109.477 no

loop_
_geom_bond_atom_site_label_1
_geom_bond_atom_site_label_2
_geom_bond_distance
_geom_bond_publ_flag
Sb1 F1 1.871(3) yes
Sb1 F2 1.859(3) yes
Sb1 F3 1.874(3) yes
Sb1 F4 1.857(4) yes
Sb1 F5 1.867(3) yes
Sb1 F6 1.855(4) yes
Sb2 F7 1.840(3) yes
Sb2 F8 1.843(3) yes
Sb2 F9 1.859(4) yes
Sb2 F10 1.859(5) yes
Sb2 F11 1.861(3) yes
Sb2 F12 1.869(4) yes
Co1 O1 2.132(2) yes
Co1 O2 2.148(4) yes
Co1 O3 2.243(2) yes
Co1 N1 2.206(3) yes
Co1 N2 2.200(4) yes
Co1 N3 2.174(3) yes
Co1 N4 2.269(3) yes
O1 C19 1.234(5) yes
O2 C24 1.219(4) yes
O3 C29 1.400(6) yes
N1 C1 1.474(5) yes
N1 C7 1.471(5) yes
N1 C13 1.473(5) yes
N2 C2 1.336(5) yes
N2 C3 1.351(4) yes
N3 C8 1.353(4) yes
N3 C9 1.337(5) yes
N4 C14 1.348(5) yes
N4 C15 1.336(5) yes
N5 C9 1.403(4) yes
N5 C19 1.353(5) yes
N6 C15 1.409(5) yes
N6 C24 1.354(4) yes
C1 C2 1.504(5) yes
C2 C6 1.373(7) yes
C3 C4 1.376(7) yes
C4 C5 1.379(6) yes
C5 C6 1.368(6) yes
C7 C8 1.496(5) yes
C8 C12 1.373(6) yes
C9 C10 1.393(6) yes
C10 C11 1.363(5) yes
C11 C12 1.382(7) yes
C13 C14 1.494(6) yes
C14 C18 1.379(5) yes
C15 C16 1.392(5) yes
C16 C17 1.372(6) yes
C17 C18 1.380(6) yes
C19 C20 1.531(4) yes
C20 C21 1.502(7) yes
C20 C22 1.522(6) yes
C20 C23 1.503(9) yes
C24 C25 1.528(6) yes
C25 C26 1.522(6) yes
C25 C27 1.517(6) yes
C25 C28 1.539(8) yes
O3 H2 0.902(2) no
N5 H5 0.880 no
N6 H6 0.880 no
C1 H1A 0.990 no
C1 H1B 0.990 no
C3 H3 0.950 no
C4 H4 0.950 no
C5 H5A 0.950 no
C6 H6A 0.950 no
C7 H7A 0.990 no
C7 H7B 0.990 no
C10 H10 0.950 no
C11 H11 0.950 no
C12 H12 0.950 no
C13 H13A 0.990 no
C13 H13B 0.990 no
C16 H16 0.950 no
C17 H17 0.950 no
C18 H18 0.950 no
C21 H21A 0.980 no
C21 H21B 0.980 no
C21 H21C 0.980 no
C22 H22A 0.980 no
C22 H22B 0.980 no
C22 H22C 0.980 no
C23 H23A 0.980 no
C23 H23B 0.980 no
C23 H23C 0.980 no
C26 H26A 0.980 no
C26 H26B 0.980 no
C26 H26C 0.980 no
C27 H27A 0.980 no
C27 H27B 0.980 no
C27 H27C 0.980 no
C28 H28A 0.980 no
C28 H28B 0.980 no
C28 H28C 0.980 no
C29 H29A 0.980 no
C29 H29B 0.980 no
C29 H29C 0.980 no

loop_
_geom_contact_atom_site_label_1
_geom_contact_atom_site_label_2
_geom_contact_distance
_geom_contact_publ_flag
_geom_contact_site_symmetry_2
Co1 N5 3.450(3) no .
Co1 N6 3.468(4) no .
O1 C3 3.116(6) no .
O1 C9 2.942(4) no .
O1 C21 2.699(5) no .
O1 C22 3.517(6) no .
O1 C23 3.351(7) no .
O2 N5 3.398(4) no .
O2 C8 3.513(4) no .
O2 C9 3.217(4) no .
O2 C15 2.889(4) no .
O2 C19 3.297(4) no .
O2 C26 3.379(6) no .
O2 C27 2.669(8) no .
O2 C28 3.487(7) no .
O3 N6 3.168(5) no .
O3 C3 3.123(6) no .
O3 C15 3.208(4) no .
O3 C24 3.162(6) no .
N2 C5 2.769(7) no .
N2 C13 3.270(4) no .
N3 C1 3.128(6) no .
N3 C11 2.769(5) no .
N3 C19 2.972(4) no .
N4 C7 3.117(4) no .
N4 C17 2.776(4) no .
N4 C24 2.908(5) no .
N4 C29 3.149(6) no .
N5 C22 2.891(6) no .
N5 C23 3.029(5) no .
N6 C14 3.586(5) no .
N6 C26 2.988(5) no .
N6 C28 2.915(8) no .
N6 C29 3.552(9) no .
C1 C8 2.990(7) no .
C2 C4 2.715(5) no .
C2 C13 3.036(5) no .
C3 C6 2.696(6) no .
C7 C14 3.030(5) no .
C8 C10 2.718(6) no .
C9 C12 2.713(4) no .
C14 C16 2.718(6) no .
C15 C18 2.711(6) no .
C15 C29 3.301(7) no .
F1 N3 3.297(5) no .
F1 N5 3.265(5) no .
F1 C1 3.565(5) no .
F1 C2 3.560(5) no .
F1 C9 3.140(6) no .
F1 C29 3.406(7) no 6_546
F2 C28 3.497(6) no 4_565
F3 O3 2.850(3) no 6_546
F3 C21 3.397(6) no 6_546
F3 C29 3.119(6) no 6_546
F4 C7 3.376(4) no 3_667
F4 C10 3.507(7) no .
F4 C11 3.327(7) no .
F4 C12 3.574(6) no .
F5 C1 3.192(4) no .
F5 C7 3.480(4) no 3_667
F5 C12 3.362(4) no 3_667
F5 C27 3.502(8) no 4_565
F6 C3 3.130(4) no 6_546
F6 C4 3.130(5) no 6_546
F6 C16 3.494(6) no 1_545
F6 C17 3.067(5) no 1_545
F7 C5 3.260(8) no 6_546
F7 C23 3.534(8) no 7_556
F8 F8 3.489(6) no 2_656
F8 C10 3.560(5) no 2_656
F8 C11 3.357(6) no 2_656
F8 C16 3.541(6) no 2_646
F9 N5 3.230(5) no .
F9 C10 3.324(5) no .
F9 C22 3.533(8) no .
F10 C13 3.471(6) no 4_564
F11 C1 3.267(5) no 4_564
F11 C2 3.547(5) no 4_564
F11 C6 3.361(4) no 4_564
F11 C11 3.298(5) no 2_656
F11 C13 3.337(6) no 4_564
F12 N6 2.938(4) no 1_545
F12 C15 3.574(5) no 1_545
F12 C16 3.282(6) no 1_545
F12 C28 3.566(7) no 1_545
O3 F3 2.850(3) no 6_556
N3 F1 3.297(5) no .
N5 F1 3.265(5) no .
N5 F9 3.230(5) no .
N6 F12 2.938(4) no 1_565
C1 F1 3.565(5) no .
C1 F5 3.192(4) no .
C1 F11 3.267(5) no 4_565
C2 F1 3.560(5) no .
C2 F11 3.547(5) no 4_565
C3 F6 3.130(4) no 6_556
C4 F6 3.130(5) no 6_556
C4 C22 3.420(7) no 6_556
C4 C29 3.430(7) no 6_546
C5 F7 3.260(8) no 6_556
C6 F11 3.361(4) no 4_565
C7 F4 3.376(4) no 3_667
C7 F5 3.480(4) no 3_667
C9 F1 3.140(6) no .
C10 F4 3.507(7) no .
C10 F8 3.560(5) no 2_656
C10 F9 3.324(5) no .
C11 F4 3.327(7) no .
C11 F8 3.357(6) no 2_656
C11 F11 3.298(5) no 2_656
C12 F4 3.574(6) no .
C12 F5 3.362(4) no 3_667
C12 C27 3.577(9) no 2_656
C13 F10 3.471(6) no 4_565
C13 F11 3.337(6) no 4_565
C15 F12 3.574(5) no 1_565
C15 C28 3.502(6) no 2_656
C16 F6 3.494(6) no 1_565
C16 F8 3.541(6) no 2_666
C16 F12 3.282(6) no 1_565
C17 F6 3.067(5) no 1_565
C21 F3 3.397(6) no 6_556
C22 F9 3.533(8) no .
C22 C4 3.420(7) no 6_546
C23 F7 3.534(8) no 7_556
C27 F5 3.502(8) no 4_564
C27 C12 3.577(9) no 2_656
C28 F2 3.497(6) no 4_564
C28 F12 3.566(7) no 1_565
C28 C15 3.502(6) no 2_656
C29 F1 3.406(7) no 6_556
C29 F3 3.119(6) no 6_556
C29 C4 3.430(7) no 6_556
Co1 H1B 3.2828 no .
Co1 H3 3.2327 no .
Co1 H7B 3.1737 no .
Co1 H13B 3.2966 no .
Co1 H29A 3.3057 no .
O1 H2 2.581(3) no .
O1 H3 2.7952 no .
O1 H5 3.0125 no .
O1 H21B 2.5914 no .
O1 H21C 2.6417 no .
O1 H22B 3.4768 no .
O1 H23A 3.2665 no .
O1 H27B 3.4572 no .
O2 H2 3.252(3) no .
O2 H6 3.0094 no .
O2 H26A 3.2831 no .
O2 H27B 2.5472 no .
O2 H27C 2.6219 no .
O2 H28A 3.4595 no .
O3 H3 2.6321 no .
O3 H26A 3.5999 no .
N2 H1A 3.1761 no .
N2 H1B 2.8481 no .
N2 H2 3.429(3) no .
N2 H4 3.2481 no .
N2 H6A 3.2241 no .
N2 H13B 2.9198 no .
N3 H1B 2.7312 no .
N3 H5 3.1328 no .
N3 H7A 3.1761 no .
N3 H7B 2.9025 no .
N3 H10 3.2445 no .
N3 H12 3.2422 no .
N4 H6 3.1191 no .
N4 H7B 2.6856 no .
N4 H13A 3.1536 no .
N4 H13B 2.9169 no .
N4 H16 3.2498 no .
N4 H18 3.2474 no .
N4 H29A 2.6542 no .
N4 H29C 3.4751 no .
N5 H10 2.5445 no .
N5 H22B 3.0379 no .
N5 H22C 2.6567 no .
N5 H23A 3.3887 no .
N5 H23C 2.7082 no .
N5 H27B 3.3621 no .
N6 H16 2.5668 no .
N6 H26A 3.2786 no .
N6 H26C 2.6966 no .
N6 H28A 3.1728 no .
N6 H28B 2.6141 no .
N6 H29A 3.5844 no .
N6 H29C 3.2730 no .
C1 H6A 2.6954 no .
C1 H7A 2.5457 no .
C1 H7B 3.2689 no .
C1 H13A 2.7383 no .
C1 H13B 2.4909 no .
C2 H3 3.1512 no .
C2 H5A 3.2312 no .
C2 H13B 2.6439 no .
C3 H2 3.272(5) no .
C3 H5A 3.2317 no .
C3 H21C 3.4792 no .
C3 H29B 3.3628 no .
C4 H6A 3.2297 no .
C5 H3 3.2200 no .
C6 H1A 2.6413 no .
C6 H1B 2.9673 no .
C6 H4 3.2316 no .
C6 H13B 3.4359 no .
C7 H1A 2.7907 no .
C7 H1B 2.4819 no .
C7 H12 2.6773 no .
C7 H13A 2.5567 no .
C7 H13B 3.2767 no .
C8 H1B 2.5734 no .
C8 H11 3.2344 no .
C9 H11 3.2360 no .
C10 H5 2.4355 no .
C10 H12 3.2332 no .
C12 H1B 3.4524 no .
C12 H7A 2.6366 no .
C12 H7B 2.9091 no .
C12 H10 3.2367 no .
C13 H1A 2.4982 no .
C13 H1B 3.2524 no .
C13 H7A 2.7542 no .
C13 H7B 2.5396 no .
C13 H18 2.6815 no .
C14 H7A 3.5777 no .
C14 H7B 2.6417 no .
C14 H17 3.2357 no .
C14 H29A 2.9760 no .
C15 H7B 3.5848 no .
C15 H17 3.2369 no .
C15 H29A 2.9470 no .
C15 H29C 3.2330 no .
C16 H6 2.5005 no .
C16 H18 3.2407 no .
C16 H29A 3.5064 no .
C18 H7B 3.5858 no .
C18 H13A 2.6471 no .
C18 H13B 2.8897 no .
C18 H16 3.2430 no .
C18 H29A 3.5134 no .
C19 H21A 3.3290 no .
C19 H21B 2.6837 no .
C19 H21C 2.6407 no .
C19 H22A 3.3505 no .
C19 H22B 2.6501 no .
C19 H22C 2.7415 no .
C19 H23A 2.6895 no .
C19 H23B 3.3247 no .
C19 H23C 2.6232 no .
C19 H27B 3.2236 no .
C20 H5 2.4679 no .
C21 H3 3.5952 no .
C21 H22A 2.5970 no .
C21 H22B 2.6918 no .
C21 H22C 3.3038 no .
C21 H23A 2.6315 no .
C21 H23B 2.6878 no .
C21 H23C 3.3116 no .
C22 H5 2.5979 no .
C22 H21A 2.6121 no .
C22 H21B 3.3097 no .
C22 H21C 2.6649 no .
C22 H23A 3.3100 no .
C22 H23B 2.6037 no .
C22 H23C 2.6765 no .
C23 H5 2.7998 no .
C23 H21A 2.6776 no .
C23 H21B 2.6407 no .
C23 H21C 3.3123 no .
C23 H22A 2.6940 no .
C23 H22B 3.3050 no .
C23 H22C 2.5971 no .
C23 H27B 3.0072 no .
C24 H2 3.415(4) no .
C24 H26A 2.6619 no .
C24 H26B 3.3344 no .
C24 H26C 2.6726 no .
C24 H27A 3.3218 no .
C24 H27B 2.6509 no .
C24 H27C 2.6452 no .
C24 H28A 2.7033 no .
C24 H28B 2.6975 no .
C24 H28C 3.3574 no .
C25 H6 2.4802 no .
C26 H6 2.7254 no .
C26 H27A 2.7061 no .
C26 H27B 2.6981 no .
C26 H27C 3.3513 no .
C26 H28A 3.3484 no .
C26 H28B 2.6925 no .
C26 H28C 2.6883 no .
C27 H23A 3.3184 no .
C27 H26A 2.7040 no .
C27 H26B 2.7027 no .
C27 H26C 3.3503 no .
C27 H28A 2.6512 no .
C27 H28B 3.3311 no .
C27 H28C 2.6827 no .
C28 H6 2.7008 no .
C28 H26A 3.3519 no .
C28 H26B 2.6880 no .
C28 H26C 2.6843 no .
C28 H27A 2.6634 no .
C28 H27B 3.3358 no .
C28 H27C 2.6594 no .
C29 H3 3.2053 no .
H1A H6A 2.4892 no .
H1A H7A 2.5790 no .
H1A H7B 3.5888 no .
H1A H13A 2.4848 no .
H1A H13B 2.5134 no .
H1B H6A 3.0723 no .
H1B H7A 2.5462 no .
H1B H7B 3.4458 no .
H1B H13A 3.5147 no .
H1B H13B 3.4549 no .
H2 H3 2.5600 no .
H2 H21B 3.0074 no .
H2 H26A 3.1788 no .
H2 H29A 2.6654 no .
H2 H29B 2.1309 no .
H2 H29C 2.2147 no .
H3 H4 2.3160 no .
H3 H21B 3.4054 no .
H3 H21C 2.9299 no .
H3 H29A 3.5852 no .
H3 H29B 2.8563 no .
H4 H5A 2.3477 no .
H5 H10 2.2559 no .
H5 H22A 3.4804 no .
H5 H22B 2.9190 no .
H5 H22C 2.1011 no .
H5 H23A 3.3468 no .
H5 H23B 3.5519 no .
H5 H23C 2.2793 no .
H5 H27B 3.5580 no .
H5A H6A 2.3277 no .
H6 H16 2.3469 no .
H6 H26A 3.1855 no .
H6 H26B 3.5358 no .
H6 H26C 2.1973 no .
H6 H28A 3.1553 no .
H6 H28B 2.1666 no .
H6 H28C 3.5146 no .
H6 H29C 3.3456 no .
H7A H12 2.5033 no .
H7A H13A 2.5228 no .
H7A H13B 3.5525 no .
H7B H12 2.9835 no .
H7B H13A 2.6261 no .
H7B H13B 3.4956 no .
H10 H11 2.3262 no .
H11 H12 2.3436 no .
H13A H18 2.5312 no .
H13B H18 2.9466 no .
H13B H29A 3.3377 no .
H16 H17 2.3373 no .
H17 H18 2.3432 no .
H21A H22A 2.3710 no .
H21A H22B 2.9567 no .
H21A H22C 3.4882 no .
H21A H23A 2.9344 no .
H21A H23B 2.5278 no .
H21A H23C 3.5780 no .
H21B H22A 3.4935 no .
H21B H22B 3.5902 no .
H21B H23A 2.4272 no .
H21B H23B 2.9634 no .
H21B H23C 3.5230 no .
H21C H22A 2.8936 no .
H21C H22B 2.5299 no .
H21C H22C 3.5742 no .
H21C H23A 3.5217 no .
H21C H23B 3.5816 no .
H22A H23A 3.5596 no .
H22A H23B 2.4699 no .
H22A H23C 3.0499 no .
H22B H23B 3.5271 no .
H22B H23C 3.5353 no .
H22C H23A 3.5210 no .
H22C H23B 2.7980 no .
H22C H23C 2.4441 no .
H23A H26A 3.3856 no .
H23A H27A 3.4982 no .
H23A H27B 2.4007 no .
H23C H27B 2.8291 no .
H26A H27A 2.9988 no .
H26A H27B 2.5242 no .
H26A H27C 3.5916 no .
H26A H28B 3.5860 no .
H26A H28C 3.5847 no .
H26B H27A 2.5317 no .
H26B H27B 2.9852 no .
H26B H27C 3.5946 no .
H26B H28A 3.5792 no .
H26B H28B 2.9776 no .
H26B H28C 2.5039 no .
H26C H27A 3.5939 no .
H26C H27B 3.5886 no .
H26C H28A 3.5785 no .
H26C H28B 2.5044 no .
H26C H28C 2.9660 no .
H27A H28A 2.9250 no .
H27A H28B 3.5652 no .
H27A H28C 2.4923 no .
H27B H28A 3.5520 no .
H27B H28C 3.5776 no .
H27C H28A 2.4541 no .
H27C H28B 3.5469 no .
H27C H28C 2.9660 no .
Sb1 H1B 3.5393 no .
Sb1 H7A 3.5482 no 3_667
Sb1 H17 3.5630 no 1_545
Sb1 H29B 3.5392 no 6_546
Sb2 H11 3.3273 no 2_656
F1 H1B 2.7866 no .
F1 H22B 3.3596 no .
F1 H29B 2.4665 no 6_546
F2 H7A 3.4548 no 3_667
F2 H7B 3.1933 no 3_667
F2 H17 3.1671 no 1_545
F2 H18 3.2970 no 1_545
F2 H21A 3.4862 no 6_546
F2 H21B 3.3340 no 6_546
F2 H26B 2.8997 no 4_565
F2 H27A 3.0337 no 4_565
F2 H28C 2.5701 no 4_565
F3 H2 2.061(2) no 6_546
F3 H3 2.8814 no 6_546
F3 H21B 2.6000 no 6_546
F3 H21C 3.3868 no 6_546
F3 H26B 3.4220 no 4_565
F3 H29B 2.7031 no 6_546
F3 H29C 3.3024 no 6_546
F4 H1B 3.5819 no .
F4 H7A 2.5281 no 3_667
F4 H7B 3.4562 no 3_667
F4 H11 3.5425 no .
F4 H13A 2.9815 no 3_667
F4 H17 2.8554 no 1_545
F5 H1A 3.2199 no .
F5 H1B 2.4883 no .
F5 H6A 3.2788 no .
F5 H7A 2.8353 no 3_667
F5 H7B 3.4015 no 3_667
F5 H12 2.4907 no 3_667
F5 H27A 2.5522 no 4_565
F6 H3 2.4950 no 6_546
F6 H4 2.5275 no 6_546
F6 H16 3.5397 no 1_545
F6 H17 2.7616 no 1_545
F6 H21C 3.2965 no 6_546
F7 H5A 2.4610 no 6_546
F7 H21A 3.3368 no 7_556
F7 H22A 2.8662 no 7_556
F7 H22C 3.3681 no .
F7 H23B 2.5923 no 7_556
F7 H26C 3.4916 no 1_545
F8 H10 3.5445 no .
F8 H10 3.1077 no 2_656
F8 H11 2.6930 no 2_656
F8 H16 2.9048 no 2_646
F8 H17 3.2390 no 2_646
F9 H4 3.4330 no 6_546
F9 H5 2.3838 no .
F9 H10 2.4785 no .
F9 H11 3.0411 no 2_656
F9 H22C 2.5643 no .
F9 H23C 3.2448 no .
F10 H13A 3.0338 no 4_564
F10 H13B 3.0565 no 4_564
F10 H17 3.3574 no 2_646
F10 H18 3.0454 no 4_564
F10 H21A 2.9736 no 7_556
F10 H26C 3.4156 no 1_545
F10 H28B 3.0382 no 1_545
F10 H28C 3.4522 no 1_545
F11 H1A 2.4293 no 4_564
F11 H6A 2.8923 no 4_564
F11 H11 2.4496 no 2_656
F11 H12 3.5905 no 2_656
F11 H13A 2.9640 no 4_564
F11 H13B 2.8932 no 4_564
F11 H23C 3.5156 no .
F12 H4 3.3065 no 6_546
F12 H5A 3.1150 no 6_546
F12 H6 2.0822 no 1_545
F12 H16 2.5375 no 1_545
F12 H26C 2.7506 no 1_545
F12 H28B 2.6617 no 1_545
O2 H28A 3.2878 no 2_656
N2 H22B 3.5337 no 6_556
N4 H28A 3.1958 no 2_656
N6 H28A 3.0452 no 2_656
C1 H12 3.2489 no 3_667
C3 H22B 3.0562 no 6_556
C3 H29C 3.2089 no 6_546
C4 H22A 3.4570 no 6_556
C4 H22B 3.1221 no 6_556
C4 H22C 3.1236 no 6_556
C4 H29A 3.5622 no 6_546
C4 H29C 2.6291 no 6_546
C5 H22A 3.3491 no 6_556
C5 H22C 3.3290 no 6_556
C5 H23B 3.3568 no 4_565
C5 H29C 2.7483 no 6_546
C6 H22A 3.4958 no 6_556
C6 H23B 3.4869 no 4_565
C6 H29C 3.3829 no 6_546
C8 H27C 3.3642 no 2_656
C10 H10 3.4729 no 2_656
C11 H1A 3.5701 no 3_667
C11 H10 3.4908 no 2_656
C11 H27C 3.4606 no 2_656
C12 H1A 3.2392 no 3_667
C12 H27A 3.2751 no 2_656
C12 H27C 3.0144 no 2_656
C15 H28A 2.9358 no 2_656
C15 H28B 3.4503 no 2_656
C15 H28C 3.5836 no 2_656
C16 H4 3.5062 no 6_556
C16 H28A 3.4491 no 2_656
C16 H28B 3.3029 no 2_656
C17 H18 3.3173 no 3_677
C18 H18 3.0784 no 3_677
C21 H26B 3.2742 no 7_566
C22 H4 3.5996 no 6_546
C22 H29B 3.5575 no 6_546
C23 H5A 3.4801 no 4_564
C23 H6A 3.1774 no 4_564
C24 H28A 3.1707 no 2_656
C26 H21B 3.5302 no 7_566
C27 H7B 3.5788 no 2_656
C27 H12 3.3249 no 2_656
C28 H7B 3.1687 no 2_656
C29 H4 3.5419 no 6_556
C29 H21C 3.4308 no 6_556
C29 H22B 3.1587 no 6_556
H1A F5 3.2199 no .
H1A F11 2.4293 no 4_565
H1A C11 3.5701 no 3_667
H1A C12 3.2392 no 3_667
H1A H11 3.2507 no 3_667
H1A H12 2.5952 no 3_667
H1B Sb1 3.5393 no .
H1B F1 2.7866 no .
H1B F4 3.5819 no .
H1B F5 2.4883 no .
H1B H12 2.9980 no 3_667
H2 F3 2.061(2) no 6_556
H3 F3 2.8814 no 6_556
H3 F6 2.4950 no 6_556
H3 H22B 3.2160 no 6_556
H4 F6 2.5275 no 6_556
H4 F9 3.4330 no 6_556
H4 F12 3.3065 no 6_556
H4 C16 3.5062 no 6_546
H4 C22 3.5996 no 6_556
H4 C29 3.5419 no 6_546
H4 H16 3.2815 no 6_546
H4 H22B 3.3236 no 6_556
H4 H22C 3.1038 no 6_556
H4 H29A 3.4902 no 6_546
H4 H29C 2.7672 no 6_546
H5 F9 2.3838 no .
H5A F7 2.4610 no 6_556
H5A F12 3.1150 no 6_556
H5A C23 3.4801 no 4_565
H5A H22C 3.4367 no 6_556
H5A H23B 2.6593 no 4_565
H5A H26C 3.2128 no 6_546
H5A H29C 2.9664 no 6_546
H6 F12 2.0822 no 1_565
H6 H28A 3.5623 no 2_656
H6A F5 3.2788 no .
H6A F11 2.8923 no 4_565
H6A C23 3.1774 no 4_565
H6A H23A 3.3523 no 4_565
H6A H23B 2.9273 no 4_565
H6A H23C 2.7531 no 4_565
H7A Sb1 3.5482 no 3_667
H7A F2 3.4548 no 3_667
H7A F4 2.5281 no 3_667
H7A F5 2.8353 no 3_667
H7B F2 3.1933 no 3_667
H7B F4 3.4562 no 3_667
H7B F5 3.4015 no 3_667
H7B C27 3.5788 no 2_656
H7B C28 3.1687 no 2_656
H7B H27A 3.1004 no 2_656
H7B H27C 3.3065 no 2_656
H7B H28A 2.8343 no 2_656
H7B H28C 2.6463 no 2_656
H10 F8 3.5445 no .
H10 F8 3.1077 no 2_656
H10 F9 2.4785 no .
H10 C10 3.4729 no 2_656
H10 C11 3.4908 no 2_656
H10 H10 3.0523 no 2_656
H10 H11 3.0767 no 2_656
H11 Sb2 3.3273 no 2_656
H11 F4 3.5425 no .
H11 F8 2.6930 no 2_656
H11 F9 3.0411 no 2_656
H11 F11 2.4496 no 2_656
H11 H1A 3.2507 no 3_667
H11 H10 3.0767 no 2_656
H12 F5 2.4907 no 3_667
H12 F11 3.5905 no 2_656
H12 C1 3.2489 no 3_667
H12 C27 3.3249 no 2_656
H12 H1A 2.5952 no 3_667
H12 H1B 2.9980 no 3_667
H12 H27A 2.8260 no 2_656
H12 H27C 3.0151 no 2_656
H13A F4 2.9815 no 3_667
H13A F10 3.0338 no 4_565
H13A F11 2.9640 no 4_565
H13A H17 3.2208 no 3_677
H13B F10 3.0565 no 4_565
H13B F11 2.8932 no 4_565
H13B H21A 3.5341 no 6_556
H13B H22A 3.1424 no 6_556
H16 F6 3.5397 no 1_565
H16 F8 2.9048 no 2_666
H16 F12 2.5375 no 1_565
H16 H4 3.2815 no 6_556
H16 H28B 3.3639 no 2_656
H17 Sb1 3.5630 no 1_565
H17 F2 3.1671 no 1_565
H17 F4 2.8554 no 1_565
H17 F6 2.7616 no 1_565
H17 F8 3.2390 no 2_666
H17 F10 3.3574 no 2_666
H17 H13A 3.2208 no 3_677
H17 H18 3.0660 no 3_677
H18 F2 3.2970 no 1_565
H18 F10 3.0454 no 4_565
H18 C17 3.3173 no 3_677
H18 C18 3.0784 no 3_677
H18 H17 3.0660 no 3_677
H18 H18 2.6065 no 3_677
H21A F2 3.4862 no 6_556
H21A F7 3.3368 no 7_556
H21A F10 2.9736 no 7_556
H21A H13B 3.5341 no 6_546
H21A H26B 2.9425 no 7_566
H21A H26C 3.4187 no 7_566
H21B F2 3.3340 no 6_556
H21B F3 2.6000 no 6_556
H21B C26 3.5302 no 7_566
H21B H26B 2.7175 no 7_566
H21C F3 3.3868 no 6_556
H21C F6 3.2965 no 6_556
H21C C29 3.4308 no 6_546
H21C H29A 2.7465 no 6_546
H21C H29B 3.3211 no 6_546
H22A F7 2.8662 no 7_556
H22A C4 3.4570 no 6_546
H22A C5 3.3491 no 6_546
H22A C6 3.4958 no 6_546
H22A H13B 3.1424 no 6_546
H22B F1 3.3596 no .
H22B N2 3.5337 no 6_546
H22B C3 3.0562 no 6_546
H22B C4 3.1221 no 6_546
H22B C29 3.1587 no 6_546
H22B H3 3.2160 no 6_546
H22B H4 3.3236 no 6_546
H22B H29A 2.8837 no 6_546
H22B H29B 2.5983 no 6_546
H22C F7 3.3681 no .
H22C F9 2.5643 no .
H22C C4 3.1236 no 6_546
H22C C5 3.3290 no 6_546
H22C H4 3.1038 no 6_546
H22C H5A 3.4367 no 6_546
H23A H6A 3.3523 no 4_564
H23A H26A 3.4246 no 7_566
H23A H26B 3.4252 no 7_566
H23A H26C 3.5427 no 7_566
H23B F7 2.5923 no 7_556
H23B C5 3.3568 no 4_564
H23B C6 3.4869 no 4_564
H23B H5A 2.6593 no 4_564
H23B H6A 2.9273 no 4_564
H23B H26C 3.2801 no 7_566
H23C F9 3.2448 no .
H23C F11 3.5156 no .
H23C H6A 2.7531 no 4_564
H26A H23A 3.4246 no 7_566
H26B F2 2.8997 no 4_564
H26B F3 3.4220 no 4_564
H26B C21 3.2742 no 7_566
H26B H21A 2.9425 no 7_566
H26B H21B 2.7175 no 7_566
H26B H23A 3.4252 no 7_566
H26C F7 3.4916 no 1_565
H26C F10 3.4156 no 1_565
H26C F12 2.7506 no 1_565
H26C H5A 3.2128 no 6_556
H26C H21A 3.4187 no 7_566
H26C H23A 3.5427 no 7_566
H26C H23B 3.2801 no 7_566
H27A F2 3.0337 no 4_564
H27A F5 2.5522 no 4_564
H27A C12 3.2751 no 2_656
H27A H7B 3.1004 no 2_656
H27A H12 2.8260 no 2_656
H27C C8 3.3642 no 2_656
H27C C11 3.4606 no 2_656
H27C C12 3.0144 no 2_656
H27C H7B 3.3065 no 2_656
H27C H12 3.0151 no 2_656
H28A O2 3.2878 no 2_656
H28A N4 3.1958 no 2_656
H28A N6 3.0452 no 2_656
H28A C15 2.9358 no 2_656
H28A C16 3.4491 no 2_656
H28A C24 3.1707 no 2_656
H28A H6 3.5623 no 2_656
H28A H7B 2.8343 no 2_656
H28A H28A 3.1785 no 2_656
H28B F10 3.0382 no 1_565
H28B F12 2.6617 no 1_565
H28B C15 3.4503 no 2_656
H28B C16 3.3029 no 2_656
H28B H16 3.3639 no 2_656
H28C F2 2.5701 no 4_564
H28C F10 3.4522 no 1_565
H28C C15 3.5836 no 2_656
H28C H7B 2.6463 no 2_656
H29A C4 3.5622 no 6_556
H29A H4 3.4902 no 6_556
H29A H21C 2.7465 no 6_556
H29A H22B 2.8837 no 6_556
H29B Sb1 3.5392 no 6_556
H29B F1 2.4665 no 6_556
H29B F3 2.7031 no 6_556
H29B C22 3.5575 no 6_556
H29B H21C 3.3211 no 6_556
H29B H22B 2.5983 no 6_556
H29C F3 3.3024 no 6_556
H29C C3 3.2089 no 6_556
H29C C4 2.6291 no 6_556
H29C C5 2.7483 no 6_556
H29C C6 3.3829 no 6_556
H29C H4 2.7672 no 6_556
H29C H5A 2.9664 no 6_556

loop_
_geom_hbond_atom_site_label_D
_geom_hbond_atom_site_label_H
_geom_hbond_atom_site_label_A
_geom_hbond_site_symmetry_A
_geom_hbond_distance_DA
_geom_hbond_distance_DH
_geom_hbond_distance_HA
_geom_hbond_angle_DHA
_geom_hbond_publ_flag
O3 H2 F3 6_556 2.850(3) 0.902 2.061(2) 145.3(3) no
N6 H6 F12 1_565 2.938(4) 0.880 2.082 163.8 no

loop_
_geom_torsion_atom_site_label_1
_geom_torsion_atom_site_label_2
_geom_torsion_atom_site_label_3
_geom_torsion_atom_site_label_4
_geom_torsion
_geom_torsion_publ_flag
O1 Co1 O2 C24 115.36(18) no
O2 Co1 O1 C19 67.4(3) no
O1 Co1 O3 C29 158.6(3) no
O3 Co1 O1 C19 153.7(3) no
O1 Co1 N1 C1 -23.1(3) no
O1 Co1 N1 C7 95.8(2) no
O1 Co1 N1 C13 -143.61(16) no
N1 Co1 O1 C19 -66.7(4) no
O1 Co1 N2 C2 131.30(18) no
O1 Co1 N2 C3 -48.0(2) no
N2 Co1 O1 C19 -119.3(3) no
O1 Co1 N3 C8 -174.3(3) no
O1 Co1 N3 C9 16.2(3) no
N3 Co1 O1 C19 -12.0(3) no
O1 Co1 N4 C14 153.90(16) no
O1 Co1 N4 C15 -17.1(4) no
N4 Co1 O1 C19 114.0(3) no
O2 Co1 O3 C29 -119.1(3) no
O3 Co1 O2 C24 37.94(17) no
O2 Co1 N1 C1 -144.18(15) no
O2 Co1 N1 C7 -25.34(18) no
O2 Co1 N1 C13 95.3(2) no
N1 Co1 O2 C24 -98.57(19) no
O2 Co1 N3 C8 103.0(2) no
O2 Co1 N3 C9 -66.5(3) no
N3 Co1 O2 C24 -160.82(19) no
O2 Co1 N4 C14 -158.49(18) no
O2 Co1 N4 C15 30.5(2) no
N4 Co1 O2 C24 -41.28(17) no
O3 Co1 N1 C1 100.51(17) no
O3 Co1 N1 C7 -140.66(13) no
O3 Co1 N1 C13 -20.1(3) no
N1 Co1 O3 C29 12.1(4) no
O3 Co1 N2 C2 -151.36(18) no
O3 Co1 N2 C3 29.3(2) no
N2 Co1 O3 C29 76.2(3) no
O3 Co1 N3 C8 151.46(19) no
O3 Co1 N3 C9 -18.0(5) no
N3 Co1 O3 C29 -166.5(2) no
O3 Co1 N4 C14 114.40(19) no
O3 Co1 N4 C15 -56.6(3) no
N4 Co1 O3 C29 -41.7(3) no
N1 Co1 N2 C2 -16.51(16) no
N1 Co1 N2 C3 164.2(3) no
N2 Co1 N1 C1 31.75(16) no
N2 Co1 N1 C7 150.59(16) no
N2 Co1 N1 C13 -88.8(2) no
N1 Co1 N3 C8 -27.4(2) no
N1 Co1 N3 C9 163.1(3) no
N3 Co1 N1 C1 -80.14(17) no
N3 Co1 N1 C7 38.70(14) no
N3 Co1 N1 C13 159.3(3) no
N1 Co1 N4 C14 -25.64(16) no
N1 Co1 N4 C15 163.3(3) no
N4 Co1 N1 C1 156.6(2) no
N4 Co1 N1 C7 -84.59(16) no
N4 Co1 N1 C13 36.01(18) no
N2 Co1 N3 C8 -95.5(2) no
N2 Co1 N3 C9 95.0(3) no
N3 Co1 N2 C2 51.90(19) no
N3 Co1 N2 C3 -127.42(19) no
N2 Co1 N4 C14 35.84(19) no
N2 Co1 N4 C15 -135.2(2) no
N4 Co1 N2 C2 -76.96(19) no
N4 Co1 N2 C3 103.7(2) no
N3 Co1 N4 C14 -88.4(2) no
N3 Co1 N4 C15 100.6(2) no
N4 Co1 N3 C8 34.0(3) no
N4 Co1 N3 C9 -135.5(3) no
Co1 O1 C19 N5 4.6(6) no
Co1 O1 C19 C20 -174.96(19) no
Co1 O2 C24 N6 31.0(4) no
Co1 O2 C24 C25 -148.4(2) no
Co1 N1 C1 C2 -42.9(3) no
Co1 N1 C7 C8 -45.7(3) no
Co1 N1 C13 C14 -43.1(3) no
C1 N1 C7 C8 72.0(3) no
C7 N1 C1 C2 -158.4(3) no
C1 N1 C13 C14 -163.1(2) no
C13 N1 C1 C2 77.6(3) no
C7 N1 C13 C14 73.5(3) no
C13 N1 C7 C8 -165.0(3) no
Co1 N2 C2 C1 -2.6(4) no
Co1 N2 C2 C6 178.55(19) no
Co1 N2 C3 C4 -178.83(19) no
C2 N2 C3 C4 1.9(5) no
C3 N2 C2 C1 176.8(3) no
C3 N2 C2 C6 -2.1(5) no
Co1 N3 C8 C7 9.8(4) no
Co1 N3 C8 C12 -168.7(3) no
Co1 N3 C9 N5 -14.2(6) no
Co1 N3 C9 C10 167.1(3) no
C8 N3 C9 N5 176.7(4) no
C8 N3 C9 C10 -2.0(6) no
C9 N3 C8 C7 -179.5(3) no
C9 N3 C8 C12 1.9(6) no
Co1 N4 C14 C13 9.9(4) no
Co1 N4 C14 C18 -169.3(3) no
Co1 N4 C15 N6 -12.2(5) no
Co1 N4 C15 C16 168.80(18) no
C14 N4 C15 N6 177.0(3) no
C14 N4 C15 C16 -2.0(5) no
C15 N4 C14 C13 -178.1(3) no
C15 N4 C14 C18 2.7(5) no
C9 N5 C19 O1 5.4(7) no
C9 N5 C19 C20 -175.0(4) no
C19 N5 C9 N3 0.0(7) no
C19 N5 C9 C10 178.8(4) no
C15 N6 C24 O2 10.2(6) no
C15 N6 C24 C25 -170.3(3) no
C24 N6 C15 N4 -17.9(5) no
C24 N6 C15 C16 161.2(3) no
N1 C1 C2 N2 30.6(4) no
N1 C1 C2 C6 -150.5(3) no
N2 C2 C6 C5 0.9(6) no
C1 C2 C6 C5 -177.9(3) no
N2 C3 C4 C5 -0.4(6) no
C3 C4 C5 C6 -0.8(6) no
C4 C5 C6 C2 0.6(6) no
N1 C7 C8 N3 25.2(5) no
N1 C7 C8 C12 -156.3(3) no
N3 C8 C12 C11 -0.6(7) no
C7 C8 C12 C11 -179.1(4) no
N3 C9 C10 C11 0.8(7) no
N5 C9 C10 C11 -178.0(4) no
C9 C10 C11 C12 0.6(7) no
C10 C11 C12 C8 -0.7(7) no
N1 C13 C14 N4 21.6(4) no
N1 C13 C14 C18 -159.2(3) no
N4 C14 C18 C17 -1.4(6) no
C13 C14 C18 C17 179.4(3) no
N4 C15 C16 C17 0.0(5) no
N6 C15 C16 C17 -179.0(3) no
C15 C16 C17 C18 1.4(6) no
C16 C17 C18 C14 -0.7(6) no
O1 C19 C20 C21 -10.9(5) no
O1 C19 C20 C22 -130.5(4) no
O1 C19 C20 C23 110.2(4) no
N5 C19 C20 C21 169.5(3) no
N5 C19 C20 C22 49.9(5) no
N5 C19 C20 C23 -69.5(4) no
O2 C24 C25 C26 113.8(4) no
O2 C24 C25 C27 -7.5(5) no
O2 C24 C25 C28 -126.0(3) no
N6 C24 C25 C26 -65.7(4) no
N6 C24 C25 C27 173.0(3) no
N6 C24 C25 C28 54.6(4) no
